data_4327184
loop_
_publ_author_name
'Kolle E. Thomas'
'Abraham B. Alemayehu'
'Jeanet Conradie'
'Christine Beavers'
'Abhik Ghosh'

_publ_contact_author_address
;Department of Chemistry
University of Troms\/o,
 N-9037 Troms\/o, Norway
;
_publ_contact_author_email abhik.ghosh@uit.no
_publ_contact_author_name 'Ghosh, Abhik'
_publ_section_title
;
 Synthesis and Molecular Structure of Gold Triarylcorroles
;
_journal_name_full 'Inorganic Chemistry'
_journal_page_first 12844
_journal_page_last 12851
_journal_paper_doi 10.1021/ic202023r
_journal_volume 50
_journal_year 2011
_chemical_formula_moiety '(C37 H20 N4 F3 Au), 0.5(C6H14)'
_chemical_formula_sum 'C40 H27 Au F3 N4'
_chemical_formula_weight 817.62
_chemical_name_systematic
; 
 ? 
;
_space_group_IT_number 15
_symmetry_cell_setting monoclinic
_symmetry_space_group_name_Hall '-C 2yc'
_symmetry_space_group_name_H-M 'C 1 2/c 1'
_atom_sites_solution_hydrogens geom
_atom_sites_solution_primary direct
_atom_sites_solution_secondary difmap
_audit_creation_method SHELXL-97
_cell_angle_alpha 90.00
_cell_angle_beta 91.4200(10)
_cell_angle_gamma 90.00
_cell_formula_units_Z 8
_cell_length_a 21.0234(17)
_cell_length_b 19.9239(16)
_cell_length_c 15.8500(13)
_cell_measurement_reflns_used 9981
_cell_measurement_temperature 100(2)
_cell_measurement_theta_max 34.1
_cell_measurement_theta_min 3.17
_cell_volume 6637.0(9)
_computing_cell_refinement 'SAINT V7.68A (Bruker, 2010)'
_computing_data_collection 'Apex2 v2010.3 (Bruker, 2010)'
_computing_data_reduction SAINT
_computing_molecular_graphics 'SHELXTL 5.1, XP (Sheldrick, 1994)'
_computing_publication_material SHELXL-97
_computing_structure_refinement 'SHELXL-97 (Sheldrick, 1997)'
_computing_structure_solution SHELXS
_diffrn_ambient_temperature 100(2)
_diffrn_detector_area_resol_mean 8.3
_diffrn_measured_fraction_theta_full 0.987
_diffrn_measured_fraction_theta_max 0.987
_diffrn_measurement_device_type 'Bruker Apex2'
_diffrn_measurement_method \w
_diffrn_radiation_monochromator silicon(111)
_diffrn_radiation_type synchrotron
_diffrn_radiation_wavelength 0.77490
_diffrn_reflns_av_R_equivalents 0.0563
_diffrn_reflns_av_sigmaI/netI 0.0460
_diffrn_reflns_limit_h_max 30
_diffrn_reflns_limit_h_min -30
_diffrn_reflns_limit_k_max 28
_diffrn_reflns_limit_k_min -28
_diffrn_reflns_limit_l_max 22
_diffrn_reflns_limit_l_min -22
_diffrn_reflns_number 48038
_diffrn_reflns_theta_full 34.16
_diffrn_reflns_theta_max 34.16
_diffrn_reflns_theta_min 3.07
_exptl_absorpt_coefficient_mu 5.633
_exptl_absorpt_correction_T_max 0.8272
_exptl_absorpt_correction_T_min 0.2432
_exptl_absorpt_correction_type multi-scan
_exptl_absorpt_process_details 'SADABS-2008/1 (Sheldrick, 2008)'
_exptl_crystal_colour 'dark red'
_exptl_crystal_density_diffrn 1.637
_exptl_crystal_description needle
_exptl_crystal_F_000 3208
_exptl_crystal_size_max 0.35
_exptl_crystal_size_mid 0.04
_exptl_crystal_size_min 0.04
_refine_diff_density_max 1.599
_refine_diff_density_min -1.291
_refine_diff_density_rms 0.137
_refine_ls_extinction_method none
_refine_ls_goodness_of_fit_ref 1.030
_refine_ls_hydrogen_treatment constr
_refine_ls_matrix_type full
_refine_ls_number_parameters 455
_refine_ls_number_reflns 10431
_refine_ls_number_restraints 28
_refine_ls_restrained_S_all 1.036
_refine_ls_R_factor_all 0.0354
_refine_ls_R_factor_gt 0.0311
_refine_ls_shift/su_max 0.007
_refine_ls_shift/su_mean 0.000
_refine_ls_structure_factor_coef Fsqd
_refine_ls_weighting_details 'calc w=1/[\s^2^(Fo^2^)+(0.0516P)^2^+13.0288P] where P=(Fo^2^+2Fc^2^)/3'
_refine_ls_weighting_scheme calc
_refine_ls_wR_factor_gt 0.0918
_refine_ls_wR_factor_ref 0.0955
_reflns_number_gt 9238
_reflns_number_total 10431
_reflns_threshold_expression I>2\s(I)
_cod_data_source_file ic202023r_si_002_2.cif
_cod_data_source_block AuTpFPC
_cod_original_sg_symbol_H-M 'C 2/c'
_cod_database_code 4327184

loop_
_symmetry_equiv_pos_as_xyz
'x, y, z'
'-x, y, -z+1/2'
'x+1/2, y+1/2, z'
'-x+1/2, y+1/2, -z+1/2'
'-x, -y, -z'
'x, -y, z-1/2'
'-x+1/2, -y+1/2, -z'
'x+1/2, -y+1/2, z-1/2'

loop_
_atom_site_label
_atom_site_type_symbol
_atom_site_fract_x
_atom_site_fract_y
_atom_site_fract_z
_atom_site_U_iso_or_equiv
_atom_site_adp_type
_atom_site_occupancy
_atom_site_symmetry_multiplicity
_atom_site_calc_flag
_atom_site_refinement_flags
_atom_site_disorder_assembly
_atom_site_disorder_group
Au1 Au 0.498170(5) 1.042312(5) 0.373879(6) 0.02001(5) Uani 1 1 d . . .
F1 F 0.74126(11) 0.68520(12) 0.25510(16) 0.0502(6) Uani 1 1 d . . .
F2 F 0.16149(11) 0.80250(12) 0.52828(18) 0.0524(6) Uani 1 1 d . . .
F3 F 0.32563(17) 1.44932(12) 0.4544(3) 0.0815(12) Uani 1 1 d . . .
N1 N 0.58212(12) 1.02647(13) 0.32980(17) 0.0238(5) Uani 1 1 d . . .
N2 N 0.48242(12) 0.94624(12) 0.38540(16) 0.0216(4) Uani 1 1 d . . .
N3 N 0.41666(12) 1.07061(12) 0.41947(16) 0.0223(4) Uani 1 1 d . . .
N4 N 0.52353(12) 1.13433(12) 0.35345(16) 0.0237(5) Uani 1 1 d . . .
C1 C 0.61475(14) 1.08207(15) 0.30405(18) 0.0240(5) Uani 1 1 d . . .
C2 C 0.67014(15) 1.05753(17) 0.2645(2) 0.0274(6) Uani 1 1 d . . .
H2A H 0.7023 1.0840 0.2397 0.033 Uiso 1 1 calc R . .
C3 C 0.66863(14) 0.98817(16) 0.26880(18) 0.0265(5) Uani 1 1 d . . .
H3A H 0.6998 0.9587 0.2473 0.032 Uiso 1 1 calc R . .
C4 C 0.61237(15) 0.96829(16) 0.3109(2) 0.0244(5) Uani 1 1 d . . .
C5 C 0.58702(14) 0.90501(15) 0.33401(19) 0.0238(5) Uani 1 1 d . . .
C6 C 0.52734(13) 0.89612(14) 0.37110(18) 0.0222(5) Uani 1 1 d . . .
C7 C 0.50013(14) 0.83549(15) 0.40240(19) 0.0248(5) Uani 1 1 d . . .
H7A H 0.5201 0.7927 0.4030 0.030 Uiso 1 1 calc R . .
C8 C 0.44081(14) 0.84886(15) 0.43132(19) 0.0253(5) Uani 1 1 d . . .
H8A H 0.4125 0.8172 0.4548 0.030 Uiso 1 1 calc R . .
C9 C 0.42887(13) 0.91942(14) 0.41993(18) 0.0224(5) Uani 1 1 d . . .
C10 C 0.37341(15) 0.95634(13) 0.4394(2) 0.0217(5) Uani 1 1 d . . .
C11 C 0.36764(13) 1.02691(15) 0.43696(18) 0.0216(5) Uani 1 1 d . . .
C12 C 0.31288(13) 1.06766(15) 0.45050(18) 0.0237(5) Uani 1 1 d . . .
H12A H 0.2717 1.0517 0.4635 0.028 Uiso 1 1 calc R . .
C13 C 0.32958(13) 1.13296(15) 0.44166(19) 0.0251(5) Uani 1 1 d . . .
H13A H 0.3020 1.1703 0.4479 0.030 Uiso 1 1 calc R . .
C14 C 0.39582(14) 1.13675(15) 0.42134(19) 0.0245(5) Uani 1 1 d . . .
C15 C 0.43285(14) 1.19505(14) 0.40527(19) 0.0241(5) Uani 1 1 d . . .
C16 C 0.49525(13) 1.19325(16) 0.37506(18) 0.0256(6) Uani 1 1 d . . .
C17 C 0.54220(15) 1.24372(15) 0.3587(2) 0.0309(6) Uani 1 1 d . . .
H17A H 0.5373 1.2905 0.3683 0.037 Uiso 1 1 calc R . .
C18 C 0.59587(15) 1.21314(16) 0.3267(2) 0.0307(6) Uani 1 1 d . . .
H18A H 0.6336 1.2351 0.3099 0.037 Uiso 1 1 calc R . .
C19 C 0.58380(14) 1.14303(15) 0.3236(2) 0.0251(5) Uani 1 1 d . . .
C20 C 0.62663(14) 0.84492(15) 0.31601(18) 0.0244(5) Uani 1 1 d . . .
C21 C 0.69073(14) 0.84337(16) 0.34344(19) 0.0270(6) Uani 1 1 d . . .
H21A H 0.7077 0.8795 0.3760 0.032 Uiso 1 1 calc R . .
C22 C 0.72940(15) 0.78938(17) 0.3232(2) 0.0312(6) Uani 1 1 d . . .
H22A H 0.7729 0.7883 0.3410 0.037 Uiso 1 1 calc R . .
C23 C 0.70312(17) 0.73736(17) 0.2766(2) 0.0355(7) Uani 1 1 d . . .
C24 C 0.64029(16) 0.73691(17) 0.2489(2) 0.0333(7) Uani 1 1 d . . .
H24A H 0.6236 0.7005 0.2166 0.040 Uiso 1 1 calc R . .
C25 C 0.60237(15) 0.79092(15) 0.2696(2) 0.0286(6) Uani 1 1 d . . .
H25A H 0.5589 0.7912 0.2518 0.034 Uiso 1 1 calc R . .
C26 C 0.31622(13) 0.91682(14) 0.46207(18) 0.0233(5) Uani 1 1 d . . .
C27 C 0.29411(15) 0.86443(15) 0.4101(2) 0.0284(6) Uani 1 1 d . . .
H27A H 0.3152 0.8551 0.3591 0.034 Uiso 1 1 calc R . .
C28 C 0.24200(16) 0.82596(17) 0.4318(2) 0.0344(7) Uani 1 1 d . . .
H28A H 0.2271 0.7906 0.3964 0.041 Uiso 1 1 calc R . .
C29 C 0.21266(16) 0.84043(18) 0.5059(2) 0.0374(7) Uani 1 1 d . . .
C30 C 0.23180(16) 0.89181(18) 0.5591(2) 0.0339(7) Uani 1 1 d . . .
H30A H 0.2101 0.9009 0.6097 0.041 Uiso 1 1 calc R . .
C31 C 0.28396(14) 0.92986(15) 0.53602(19) 0.0276(6) Uani 1 1 d . . .
H31A H 0.2980 0.9656 0.5715 0.033 Uiso 1 1 calc R . .
C32 C 0.40402(14) 1.26193(15) 0.4195(2) 0.0283(6) Uani 1 1 d . . .
C33 C 0.37329(15) 1.27764(16) 0.4947(2) 0.0313(6) Uani 1 1 d . . .
H33A H 0.3707 1.2448 0.5379 0.038 Uiso 1 1 calc R . .
C34 C 0.34663(17) 1.34071(17) 0.5067(3) 0.0409(8) Uani 1 1 d . . .
H34A H 0.3253 1.3510 0.5572 0.049 Uiso 1 1 calc R . .
C35 C 0.35177(19) 1.38754(17) 0.4444(3) 0.0492(11) Uani 1 1 d . . .
C36 C 0.38235(19) 1.37512(17) 0.3697(3) 0.0463(9) Uani 1 1 d . . .
H36A H 0.3858 1.4091 0.3279 0.056 Uiso 1 1 calc R . .
C37 C 0.40796(15) 1.31154(16) 0.3573(2) 0.0335(7) Uani 1 1 d . . .
H37A H 0.4284 1.3017 0.3060 0.040 Uiso 1 1 calc R . .
C1_1 C 0.8397(9) 1.0075(11) 0.2011(11) 0.063(5) Uiso 0.25 1 d PDU A 1
H1A_1 H 0.8357 1.0012 0.2620 0.095 Uiso 0.25 1 calc PR A 1
H1B_1 H 0.7986 0.9990 0.1726 0.095 Uiso 0.25 1 calc PR A 1
H1C_1 H 0.8532 1.0536 0.1898 0.095 Uiso 0.25 1 calc PR A 1
C2_1 C 0.8887(8) 0.9591(8) 0.1684(8) 0.049(4) Uiso 0.25 1 d PDU A 1
H2B_1 H 0.9303 0.9673 0.1972 0.059 Uiso 0.25 1 calc PR A 1
H2C_1 H 0.8756 0.9124 0.1803 0.059 Uiso 0.25 1 calc PR A 1
C3_1 C 0.8948(7) 0.9686(7) 0.0753(7) 0.042(3) Uiso 0.25 1 d PDU A 1
H3B_1 H 0.9093 1.0150 0.0640 0.051 Uiso 0.25 1 calc PR A 1
H3C_1 H 0.8525 0.9627 0.0473 0.051 Uiso 0.25 1 calc PR A 1
C4_1 C 0.9415(7) 0.9193(7) 0.0379(7) 0.038(3) Uiso 0.25 1 d PDU A 1
H4A_1 H 0.9843 0.9265 0.0636 0.046 Uiso 0.25 1 calc PR A 1
H4B_1 H 0.9282 0.8728 0.0508 0.046 Uiso 0.25 1 calc PR A 1
C5_1 C 0.9441(8) 0.9283(8) -0.0548(8) 0.047(3) Uiso 0.25 1 d PDU A 1
H5A_1 H 0.9642 0.9721 -0.0663 0.057 Uiso 0.25 1 calc PR A 1
H5B_1 H 0.9000 0.9300 -0.0780 0.057 Uiso 0.25 1 calc PR A 1
C6_1 C 0.9792(12) 0.8753(11) -0.1007(12) 0.081(6) Uiso 0.25 1 d PDU A 1
H6A_1 H 0.9774 0.8849 -0.1613 0.122 Uiso 0.25 1 calc PR A 1
H6B_1 H 0.9597 0.8315 -0.0902 0.122 Uiso 0.25 1 calc PR A 1
H6C_1 H 1.0237 0.8746 -0.0807 0.122 Uiso 0.25 1 calc PR A 1
C1_2 C 0.8593(15) 1.0318(15) 0.216(2) 0.119(12) Uiso 0.25 1 d PDU B -2
H1D_2 H 0.8198 1.0579 0.2168 0.178 Uiso 0.25 1 calc PR B -2
H1E_2 H 0.8948 1.0616 0.2029 0.178 Uiso 0.25 1 calc PR B -2
H1F_2 H 0.8671 1.0112 0.2715 0.178 Uiso 0.25 1 calc PR B -2
C2_2 C 0.8536(7) 0.9790(10) 0.1514(11) 0.062(4) Uiso 0.25 1 d PDU B -2
H2D_2 H 0.8442 1.0006 0.0962 0.074 Uiso 0.25 1 calc PR B -2
H2E_2 H 0.8169 0.9502 0.1648 0.074 Uiso 0.25 1 calc PR B -2
C3_2 C 0.9106(7) 0.9357(7) 0.1431(8) 0.045(3) Uiso 0.25 1 d PDU B -2
H3D_2 H 0.9439 0.9512 0.1839 0.054 Uiso 0.25 1 calc PR B -2
H3E_2 H 0.8992 0.8892 0.1585 0.054 Uiso 0.25 1 calc PR B -2
C4_2 C 0.9376(7) 0.9352(7) 0.0576(8) 0.040(3) Uiso 0.25 1 d PDU B -2
H4C_2 H 0.9026 0.9373 0.0147 0.047 Uiso 0.25 1 calc PR B -2
H4D_2 H 0.9611 0.8927 0.0492 0.047 Uiso 0.25 1 calc PR B -2
C5_2 C 0.9823(11) 0.9943(10) 0.0455(15) 0.066(5) Uiso 0.25 1 d PDU B -2
H5C_2 H 1.0135 0.9968 0.0932 0.080 Uiso 0.25 1 calc PR B -2
H5D_2 H 0.9578 1.0367 0.0434 0.080 Uiso 0.25 1 calc PR B -2
C6_2 C 1.017(3) 0.984(2) -0.037(3) 0.191(16) Uiso 0.25 1 d PDU B -2
H6D_2 H 1.0448 1.0221 -0.0475 0.286 Uiso 0.25 1 calc PR B -2
H6E_2 H 0.9855 0.9800 -0.0840 0.286 Uiso 0.25 1 calc PR B -2
H6F_2 H 1.0421 0.9425 -0.0339 0.286 Uiso 0.25 1 calc PR B -2

loop_
_atom_site_aniso_label
_atom_site_aniso_U_11
_atom_site_aniso_U_22
_atom_site_aniso_U_33
_atom_site_aniso_U_23
_atom_site_aniso_U_13
_atom_site_aniso_U_12
Au1 0.01872(7) 0.01841(7) 0.02287(7) -0.00019(3) -0.00034(4) 0.00146(3)
F1 0.0479(13) 0.0370(12) 0.0658(16) -0.0128(10) 0.0014(11) 0.0214(10)
F2 0.0394(12) 0.0396(12) 0.0790(18) -0.0001(12) 0.0197(12) -0.0154(10)
F3 0.076(2) 0.0247(11) 0.147(3) 0.0141(15) 0.067(2) 0.0198(12)
N1 0.0190(11) 0.0226(11) 0.0297(12) 0.0014(9) 0.0013(9) 0.0001(9)
N2 0.0199(11) 0.0176(10) 0.0273(12) -0.0002(8) 0.0013(9) 0.0021(8)
N3 0.0202(10) 0.0197(11) 0.0271(11) 0.0002(9) 0.0014(8) 0.0013(8)
N4 0.0221(11) 0.0199(11) 0.0291(12) -0.0006(9) 0.0019(9) 0.0003(8)
C1 0.0217(12) 0.0234(13) 0.0267(13) 0.0008(10) 0.0000(10) -0.0010(10)
C2 0.0250(14) 0.0313(14) 0.0259(14) -0.0008(11) 0.0029(11) -0.0017(11)
C3 0.0236(13) 0.0293(15) 0.0266(13) -0.0028(11) 0.0017(10) -0.0001(11)
C4 0.0225(13) 0.0258(13) 0.0249(14) -0.0012(10) -0.0013(10) 0.0025(10)
C5 0.0223(12) 0.0231(13) 0.0259(13) -0.0023(10) -0.0024(10) 0.0024(10)
C6 0.0195(12) 0.0210(12) 0.0260(13) 0.0002(9) -0.0021(9) 0.0030(9)
C7 0.0259(13) 0.0197(12) 0.0285(13) 0.0004(10) -0.0029(10) 0.0016(10)
C8 0.0244(13) 0.0218(13) 0.0296(14) -0.0003(10) -0.0015(10) 0.0008(10)
C9 0.0210(12) 0.0211(12) 0.0250(12) 0.0002(10) -0.0007(10) 0.0013(9)
C10 0.0199(13) 0.0229(14) 0.0222(13) -0.0001(9) -0.0008(10) -0.0001(9)
C11 0.0200(12) 0.0230(12) 0.0219(12) 0.0003(9) 0.0010(9) -0.0003(10)
C12 0.0201(12) 0.0251(13) 0.0258(13) -0.0015(10) 0.0002(10) 0.0033(10)
C13 0.0221(12) 0.0233(13) 0.0299(14) -0.0016(10) 0.0003(10) 0.0037(10)
C14 0.0237(13) 0.0212(13) 0.0285(14) -0.0011(10) -0.0026(10) 0.0023(10)
C15 0.0228(12) 0.0194(12) 0.0300(14) 0.0007(10) -0.0010(10) 0.0019(9)
C16 0.0237(14) 0.0210(14) 0.0320(15) 0.0008(10) -0.0018(11) 0.0013(9)
C17 0.0282(14) 0.0195(13) 0.0450(18) -0.0003(12) 0.0024(12) -0.0003(10)
C18 0.0243(13) 0.0244(14) 0.0433(17) 0.0037(12) 0.0017(12) -0.0008(11)
C19 0.0209(12) 0.0239(13) 0.0303(14) 0.0011(10) -0.0016(10) 0.0002(10)
C20 0.0240(13) 0.0240(13) 0.0253(13) -0.0007(10) 0.0016(10) 0.0031(10)
C21 0.0247(13) 0.0282(14) 0.0280(14) -0.0027(11) 0.0004(10) 0.0049(11)
C22 0.0261(14) 0.0327(16) 0.0349(16) 0.0004(12) 0.0019(11) 0.0076(12)
C23 0.0362(17) 0.0292(16) 0.0414(18) -0.0028(13) 0.0051(13) 0.0121(13)
C24 0.0350(16) 0.0267(15) 0.0381(17) -0.0062(12) -0.0020(13) 0.0030(12)
C25 0.0270(14) 0.0264(14) 0.0322(15) -0.0041(11) -0.0015(11) 0.0032(11)
C26 0.0222(12) 0.0202(12) 0.0276(13) 0.0011(10) -0.0013(10) -0.0006(9)
C27 0.0261(13) 0.0249(14) 0.0342(15) -0.0025(11) 0.0011(11) -0.0008(11)
C28 0.0295(15) 0.0270(15) 0.0466(19) -0.0037(13) 0.0016(13) -0.0041(12)
C29 0.0302(15) 0.0302(16) 0.052(2) 0.0049(14) 0.0093(14) -0.0055(12)
C30 0.0310(15) 0.0347(16) 0.0363(17) 0.0038(13) 0.0095(12) -0.0010(12)
C31 0.0277(14) 0.0258(14) 0.0293(14) 0.0016(11) 0.0015(11) 0.0024(11)
C32 0.0227(13) 0.0199(13) 0.0424(17) -0.0011(11) -0.0003(11) 0.0019(10)
C33 0.0289(14) 0.0230(14) 0.0421(17) -0.0015(12) 0.0025(12) 0.0013(11)
C34 0.0341(17) 0.0262(16) 0.063(2) -0.0081(15) 0.0158(16) 0.0010(13)
C35 0.0388(19) 0.0185(14) 0.091(3) 0.0011(17) 0.026(2) 0.0067(13)
C36 0.0403(19) 0.0232(15) 0.076(3) 0.0124(16) 0.0162(18) 0.0053(13)
C37 0.0272(14) 0.0240(14) 0.0496(19) 0.0045(13) 0.0033(13) 0.0032(11)

loop_
_atom_type_symbol
_atom_type_description
_atom_type_scat_dispersion_real
_atom_type_scat_dispersion_imag
_atom_type_scat_source
C C -0.0020 0.0020 'WCROMER Program in WinGX L.Kissel & R.H.Pratt Acta Cryst A46 170 1990'
H H 0.0000 0.0000 'WCROMER Program in WinGX L.Kissel & R.H.Pratt Acta Cryst A46 170 1990'
N N -0.0031 0.0041 'WCROMER Program in WinGX L.Kissel & R.H.Pratt Acta Cryst A46 170 1990'
F F -0.0053 0.0126 'WCROMER Program in WinGX L.Kissel & R.H.Pratt Acta Cryst A46 170 1990'
Au Au -3.6115 10.2153 'WCROMER Program in WinGX L.Kissel & R.H.Pratt Acta Cryst A46 170 1990'

loop_
_geom_angle_atom_site_label_1
_geom_angle_atom_site_label_2
_geom_angle_atom_site_label_3
_geom_angle
N4 Au1 N1 80.64(11)
N4 Au1 N2 172.28(10)
N1 Au1 N2 91.84(11)
N4 Au1 N3 92.07(10)
N1 Au1 N3 172.53(10)
N2 Au1 N3 95.50(11)
C4 N1 C1 112.6(2)
C4 N1 Au1 130.7(2)
C1 N1 Au1 116.2(2)
C9 N2 C6 110.5(2)
C9 N2 Au1 124.2(2)
C6 N2 Au1 124.7(2)
C11 N3 C14 110.9(2)
C11 N3 Au1 123.77(19)
C14 N3 Au1 124.1(2)
C16 N4 C19 112.9(2)
C16 N4 Au1 130.5(2)
C19 N4 Au1 115.9(2)
N1 C1 C19 113.1(3)
N1 C1 C2 105.9(3)
C19 C1 C2 141.0(3)
C3 C2 C1 107.6(3)
C3 C2 H2A 126.2
C1 C2 H2A 126.2
C2 C3 C4 108.7(3)
C2 C3 H3A 125.7
C4 C3 H3A 125.7
N1 C4 C5 121.3(3)
N1 C4 C3 105.3(3)
C5 C4 C3 133.4(3)
C6 C5 C4 124.2(3)
C6 C5 C20 119.1(3)
C4 C5 C20 116.7(3)
N2 C6 C5 126.2(3)
N2 C6 C7 105.6(2)
C5 C6 C7 128.2(3)
C8 C7 C6 109.1(3)
C8 C7 H7A 125.4
C6 C7 H7A 125.4
C7 C8 C9 107.8(3)
C7 C8 H8A 126.1
C9 C8 H8A 126.1
N2 C9 C10 124.9(3)
N2 C9 C8 106.8(2)
C10 C9 C8 128.4(3)
C11 C10 C9 125.5(3)
C11 C10 C26 117.7(3)
C9 C10 C26 116.8(2)
N3 C11 C10 124.7(3)
N3 C11 C12 106.2(2)
C10 C11 C12 129.1(3)
C13 C12 C11 108.5(3)
C13 C12 H12A 125.7
C11 C12 H12A 125.7
C12 C13 C14 109.1(2)
C12 C13 H13A 125.4
C14 C13 H13A 125.4
N3 C14 C15 126.5(3)
N3 C14 C13 105.2(2)
C15 C14 C13 128.2(3)
C16 C15 C14 123.9(3)
C16 C15 C32 117.5(3)
C14 C15 C32 118.5(3)
N4 C16 C15 121.5(3)
N4 C16 C17 104.6(2)
C15 C16 C17 133.9(3)
C18 C17 C16 109.1(3)
C18 C17 H17A 125.5
C16 C17 H17A 125.5
C17 C18 C19 107.3(3)
C17 C18 H18A 126.3
C19 C18 H18A 126.3
N4 C19 C1 113.6(3)
N4 C19 C18 106.1(3)
C1 C19 C18 140.2(3)
C25 C20 C21 118.8(3)
C25 C20 C5 121.5(3)
C21 C20 C5 119.6(3)
C22 C21 C20 120.4(3)
C22 C21 H21A 119.8
C20 C21 H21A 119.8
C23 C22 C21 118.4(3)
C23 C22 H22A 120.8
C21 C22 H22A 120.8
F1 C23 C22 118.5(3)
F1 C23 C24 118.7(3)
C22 C23 C24 122.8(3)
C23 C24 C25 118.1(3)
C23 C24 H24A 120.9
C25 C24 H24A 120.9
C24 C25 C20 121.4(3)
C24 C25 H25A 119.3
C20 C25 H25A 119.3
C31 C26 C27 118.2(3)
C31 C26 C10 121.1(3)
C27 C26 C10 120.7(3)
C28 C27 C26 121.2(3)
C28 C27 H27A 119.4
C26 C27 H27A 119.4
C29 C28 C27 118.1(3)
C29 C28 H28A 120.9
C27 C28 H28A 120.9
F2 C29 C28 118.7(3)
F2 C29 C30 118.0(3)
C28 C29 C30 123.3(3)
C29 C30 C31 117.7(3)
C29 C30 H30A 121.2
C31 C30 H30A 121.2
C30 C31 C26 121.6(3)
C30 C31 H31A 119.2
C26 C31 H31A 119.2
C37 C32 C33 118.5(3)
C37 C32 C15 119.7(3)
C33 C32 C15 121.8(3)
C34 C33 C32 120.8(3)
C34 C33 H33A 119.6
C32 C33 H33A 119.6
C35 C34 C33 118.7(3)
C35 C34 H34A 120.7
C33 C34 H34A 120.7
F3 C35 C34 119.7(4)
F3 C35 C36 117.3(4)
C34 C35 C36 122.9(3)
C35 C36 C37 118.2(3)
C35 C36 H36A 120.9
C37 C36 H36A 120.9
C36 C37 C32 120.9(3)
C36 C37 H37A 119.6
C32 C37 H37A 119.6
C2_1 C1_1 H1A_1 109.5
C2_1 C1_1 H1B_1 109.5
H1A_1 C1_1 H1B_1 109.5
C2_1 C1_1 H1C_1 109.5
H1A_1 C1_1 H1C_1 109.5
H1B_1 C1_1 H1C_1 109.5
C3_1 C2_1 C1_1 109.5(9)
C3_1 C2_1 H2B_1 109.8
C1_1 C2_1 H2B_1 109.8
C3_1 C2_1 H2C_1 109.8
C1_1 C2_1 H2C_1 109.8
H2B_1 C2_1 H2C_1 108.2
C2_1 C3_1 C4_1 112.0(8)
C2_1 C3_1 H3B_1 109.2
C4_1 C3_1 H3B_1 109.2
C2_1 C3_1 H3C_1 109.2
C4_1 C3_1 H3C_1 109.2
H3B_1 C3_1 H3C_1 107.9
C5_1 C4_1 C3_1 110.4(8)
C5_1 C4_1 H4A_1 109.6
C3_1 C4_1 H4A_1 109.6
C5_1 C4_1 H4B_1 109.6
C3_1 C4_1 H4B_1 109.6
H4A_1 C4_1 H4B_1 108.1
C4_1 C5_1 C6_1 115.5(9)
C4_1 C5_1 H5A_1 108.4
C6_1 C5_1 H5A_1 108.4
C4_1 C5_1 H5B_1 108.4
C6_1 C5_1 H5B_1 108.4
H5A_1 C5_1 H5B_1 107.5
C5_1 C6_1 H6A_1 109.5
C5_1 C6_1 H6B_1 109.5
H6A_1 C6_1 H6B_1 109.5
C5_1 C6_1 H6C_1 109.5
H6A_1 C6_1 H6C_1 109.5
H6B_1 C6_1 H6C_1 109.5
C2_2 C1_2 H1D_2 109.5
C2_2 C1_2 H1E_2 109.5
H1D_2 C1_2 H1E_2 109.5
C2_2 C1_2 H1F_2 109.5
H1D_2 C1_2 H1F_2 109.5
H1E_2 C1_2 H1F_2 109.5
C1_2 C2_2 C3_2 115.2(10)
C1_2 C2_2 H2D_2 108.5
C3_2 C2_2 H2D_2 108.5
C1_2 C2_2 H2E_2 108.5
C3_2 C2_2 H2E_2 108.5
H2D_2 C2_2 H2E_2 107.5
C4_2 C3_2 C2_2 114.4(9)
C4_2 C3_2 H3D_2 108.7
C2_2 C3_2 H3D_2 108.7
C4_2 C3_2 H3E_2 108.7
C2_2 C3_2 H3E_2 108.7
H3D_2 C3_2 H3E_2 107.6
C3_2 C4_2 C5_2 111.1(9)
C3_2 C4_2 H4C_2 109.4
C5_2 C4_2 H4C_2 109.4
C3_2 C4_2 H4D_2 109.4
C5_2 C4_2 H4D_2 109.4
H4C_2 C4_2 H4D_2 108.0
C4_2 C5_2 C6_2 108.0(9)
C4_2 C5_2 H5C_2 110.1
C6_2 C5_2 H5C_2 110.1
C4_2 C5_2 H5D_2 110.1
C6_2 C5_2 H5D_2 110.1
H5C_2 C5_2 H5D_2 108.4
C5_2 C6_2 H6D_2 109.5
C5_2 C6_2 H6E_2 109.5
H6D_2 C6_2 H6E_2 109.5
C5_2 C6_2 H6F_2 109.5
H6D_2 C6_2 H6F_2 109.5
H6E_2 C6_2 H6F_2 109.5

loop_
_geom_bond_atom_site_label_1
_geom_bond_atom_site_label_2
_geom_bond_distance
Au1 N4 1.939(2)
Au1 N1 1.940(2)
Au1 N2 1.952(2)
Au1 N3 1.959(2)
F1 C23 1.361(4)
F2 C29 1.369(4)
F3 C35 1.359(4)
N1 C4 1.359(4)
N1 C1 1.370(4)
N2 C9 1.372(4)
N2 C6 1.397(4)
N3 C11 1.383(4)
N3 C14 1.389(4)
N4 C16 1.363(4)
N4 C19 1.374(4)
C1 C19 1.416(4)
C1 C2 1.422(4)
C2 C3 1.384(5)
C2 H2A 0.9500
C3 C4 1.429(4)
C3 H3A 0.9500
C4 C5 1.420(4)
C5 C6 1.410(4)
C5 C20 1.490(4)
C6 C7 1.431(4)
C7 C8 1.366(4)
C7 H7A 0.9500
C8 C9 1.439(4)
C8 H8A 0.9500
C9 C10 1.419(4)
C10 C11 1.412(4)
C10 C26 1.488(4)
C11 C12 1.429(4)
C12 C13 1.356(4)
C12 H12A 0.9500
C13 C14 1.439(4)
C13 H13A 0.9500
C14 C15 1.425(4)
C15 C16 1.408(4)
C15 C32 1.483(4)
C16 C17 1.437(4)
C17 C18 1.389(4)
C17 H17A 0.9500
C18 C19 1.420(4)
C18 H18A 0.9500
C20 C25 1.393(4)
C20 C21 1.406(4)
C21 C22 1.391(4)
C21 H21A 0.9500
C22 C23 1.380(5)
C22 H22A 0.9500
C23 C24 1.382(5)
C24 C25 1.384(4)
C24 H24A 0.9500
C25 H25A 0.9500
C26 C31 1.393(4)
C26 C27 1.402(4)
C27 C28 1.387(4)
C27 H27A 0.9500
C28 C29 1.370(5)
C28 H28A 0.9500
C29 C30 1.380(5)
C30 C31 1.389(4)
C30 H30A 0.9500
C31 H31A 0.9500
C32 C37 1.400(5)
C32 C33 1.405(5)
C33 C34 1.391(4)
C33 H33A 0.9500
C34 C35 1.364(6)
C34 H34A 0.9500
C35 C36 1.385(6)
C36 C37 1.392(5)
C36 H36A 0.9500
C37 H37A 0.9500
C1_1 C2_1 1.511(10)
C1_1 H1A_1 0.9800
C1_1 H1B_1 0.9800
C1_1 H1C_1 0.9800
C2_1 C3_1 1.496(10)
C2_1 H2B_1 0.9900
C2_1 H2C_1 0.9900
C3_1 C4_1 1.520(10)
C3_1 H3B_1 0.9900
C3_1 H3C_1 0.9900
C4_1 C5_1 1.483(10)
C4_1 H4A_1 0.9900
C4_1 H4B_1 0.9900
C5_1 C6_1 1.489(11)
C5_1 H5A_1 0.9900
C5_1 H5B_1 0.9900
C6_1 H6A_1 0.9800
C6_1 H6B_1 0.9800
C6_1 H6C_1 0.9800
C1_2 C2_2 1.471(11)
C1_2 H1D_2 0.9800
C1_2 H1E_2 0.9800
C1_2 H1F_2 0.9800
C2_2 C3_2 1.485(11)
C2_2 H2D_2 0.9900
C2_2 H2E_2 0.9900
C3_2 C4_2 1.482(10)
C3_2 H3D_2 0.9900
C3_2 H3E_2 0.9900
C4_2 C5_2 1.521(11)
C4_2 H4C_2 0.9900
C4_2 H4D_2 0.9900
C5_2 C6_2 1.532(11)
C5_2 H5C_2 0.9900
C5_2 H5D_2 0.9900
C6_2 H6D_2 0.9800
C6_2 H6E_2 0.9800
C6_2 H6F_2 0.9800
